data_7160687
loop_
_publ_author_name
'Khomenko, Dmytro M.'
'Vashchenko, Oleksandr V.'
'Doroshchuk, Roman O.'
'Ivanova, Hanna V.'
'Raspertova, Ilona V.'
'Kozytskyi, Andrii V.'
'Hanson, George S. M.'
'Coxon, Christopher R.'
'Shova, Sergiu'
'Lampeka, Rostyslav D.'

_publ_section_title
;
 [3-(Trifluoromethyl)-1<i>H</i>-1,2,4-triazol-5-yl]methylamine
 derivatives: synthesis, ways of modification and use for peptides
 labeling.
;
_journal_issue 36
_journal_name_full 'Organic &amp; biomolecular chemistry'
_journal_page_first 8230
_journal_page_last 8245
_journal_paper_doi 10.1039/d5ob01080b
_journal_volume 23
_journal_year 2025
_chemical_formula_moiety '3(C4 H5 F3 N4), H2 O'
_chemical_formula_sum 'C12 H17 F9 N12 O'
_chemical_formula_weight 516.38
_space_group_crystal_system triclinic
_space_group_IT_number 2
_space_group_name_Hall '-P 1'
_space_group_name_H-M_alt 'P -1'
_atom_sites_solution_hydrogens mixed
_atom_sites_solution_primary dual
_audit_creation_date 2024-10-31
_audit_creation_method
;
Olex2 1.5
(compiled 2024.02.16 svn.r378c4104 for OlexSys, GUI svn.r6928)
;
_audit_update_record
;
2025-02-22 deposited with the CCDC.	2025-08-18 downloaded from the CCDC.
;
_cell_angle_alpha 65.612(5)
_cell_angle_beta 80.451(4)
_cell_angle_gamma 89.034(4)
_cell_formula_units_Z 2
_cell_length_a 8.6652(5)
_cell_length_b 11.6950(6)
_cell_length_c 11.7268(6)
_cell_measurement_reflns_used 3527
_cell_measurement_temperature 180.05(10)
_cell_measurement_theta_max 25.9630
_cell_measurement_theta_min 1.9190
_cell_volume 1065.59(11)
_computing_cell_refinement 'CrysAlisPro 1.171.43.128a (Rigaku OD, 2024)'
_computing_data_collection 'CrysAlisPro 1.171.43.128a (Rigaku OD, 2024)'
_computing_data_reduction 'CrysAlisPro 1.171.43.128a (Rigaku OD, 2024)'
_computing_molecular_graphics 'Olex2 1.5 (Dolomanov et al., 2009)'
_computing_publication_material 'Olex2 1.5 (Dolomanov et al., 2009)'
_computing_structure_refinement 'SHELXL 2018/3 (Sheldrick, 2015)'
_computing_structure_solution 'SHELXT  (Sheldrick, 2015)'
_diffrn_ambient_environment N~2~
_diffrn_ambient_temperature 180.05(10)
_diffrn_detector 'CCD plate'
_diffrn_detector_area_resol_mean 16.1593
_diffrn_detector_type Eos
_diffrn_measured_fraction_theta_full 1.000
_diffrn_measured_fraction_theta_max 0.855
_diffrn_measurement_details
;
List of Runs (angles in degrees, time in seconds):

  # Type    Start    End  Width  t~exp~   \w     \q     \k     \f   Frames
#--------------------------------------------------------------------------
  1  \w    -84.00 -59.00   1.00   30.00    --  -15.29 172.00 -40.00   25
  2  \w    -51.00 -26.00   1.00   30.00    --  -15.29 115.00 177.00   25
  3  \w      3.00  28.00   1.00   30.00    --   17.63-115.00  88.00   25
  4  \w     45.00  71.00   1.00   30.00    --   17.63-172.00 -53.00   26
  5  \w    -31.00   3.00   1.00   30.00    --  -15.29 -77.00 -60.00   34
  6  \w    -34.00  54.00   1.00   30.00    --  -15.29  38.00 -30.00   88
  7  \w    -80.00 -12.00   1.00   30.00    --  -15.29 -57.00-150.00   68
  8  \w      1.00  80.00   1.00   30.00    --   17.63  38.00  60.00   79
  9  \w     39.00  72.00   1.00   30.00    --   17.63 178.00-120.00   33
 10  \w    -20.00  54.00   1.00   30.00    --   17.63 -99.00  90.00   74
 11  \w     -9.00  30.00   1.00   30.00    --   17.63  77.00-180.00   39
;
_diffrn_measurement_device 'four-circle diffractometer'
_diffrn_measurement_device_type 'Xcalibur, Eos'
_diffrn_measurement_method '\w scans'
_diffrn_orient_matrix_type 'CrysAlisPro convention (1999,Acta A55,543-557)'
_diffrn_orient_matrix_UB_11 -0.0378295000
_diffrn_orient_matrix_UB_12 0.0447518000
_diffrn_orient_matrix_UB_13 0.0196375000
_diffrn_orient_matrix_UB_21 -0.0259070000
_diffrn_orient_matrix_UB_22 -0.0482248000
_diffrn_orient_matrix_UB_23 0.0614863000
_diffrn_orient_matrix_UB_31 0.0693585000
_diffrn_orient_matrix_UB_32 0.0109932000
_diffrn_orient_matrix_UB_33 0.0195665000
_diffrn_radiation_monochromator graphite
_diffrn_radiation_probe x-ray
_diffrn_radiation_type 'Mo K\a'
_diffrn_radiation_wavelength 0.71073
_diffrn_reflns_av_R_equivalents 0.0333
_diffrn_reflns_av_unetI/netI 0.0612
_diffrn_reflns_Laue_measured_fraction_full 1.000
_diffrn_reflns_Laue_measured_fraction_max 0.855
_diffrn_reflns_limit_h_max 10
_diffrn_reflns_limit_h_min -11
_diffrn_reflns_limit_k_max 15
_diffrn_reflns_limit_k_min -15
_diffrn_reflns_limit_l_max 15
_diffrn_reflns_limit_l_min -15
_diffrn_reflns_number 12423
_diffrn_reflns_point_group_measured_fraction_full 1.000
_diffrn_reflns_point_group_measured_fraction_max 0.855
_diffrn_reflns_theta_full 25.242
_diffrn_reflns_theta_max 29.359
_diffrn_reflns_theta_min 1.915
_diffrn_source 'fine-focus sealed X-ray tube'
_diffrn_source_type 'Enhance (Mo) X-ray Source'
_exptl_absorpt_coefficient_mu 0.165
_exptl_absorpt_correction_T_max 1.00000
_exptl_absorpt_correction_T_min 0.99712
_exptl_absorpt_correction_type multi-scan
_exptl_absorpt_process_details
;
CrysAlisPro 1.171.43.128a (Rigaku Oxford Diffraction, 2024)
Empirical absorption correction using spherical harmonics,
implemented in SCALE3 ABSPACK scaling algorithm.
;
_exptl_crystal_colour 'clear light colourless'
_exptl_crystal_colour_lustre clear
_exptl_crystal_colour_modifier light
_exptl_crystal_colour_primary colourless
_exptl_crystal_density_diffrn 1.609
_exptl_crystal_description block
_exptl_crystal_F_000 524
_exptl_crystal_size_max 0.15
_exptl_crystal_size_mid 0.1
_exptl_crystal_size_min 0.1
_refine_diff_density_max 0.565
_refine_diff_density_min -0.475
_refine_diff_density_rms 0.060
_refine_ls_extinction_method none
_refine_ls_goodness_of_fit_ref 1.002
_refine_ls_hydrogen_treatment mixed
_refine_ls_matrix_type full
_refine_ls_number_parameters 340
_refine_ls_number_reflns 5011
_refine_ls_number_restraints 0
_refine_ls_restrained_S_all 1.002
_refine_ls_R_factor_all 0.0988
_refine_ls_R_factor_gt 0.0614
_refine_ls_shift/su_max 0.000
_refine_ls_shift/su_mean 0.000
_refine_ls_structure_factor_coef Fsqd
_refine_ls_weighting_details 'w=1/[\s^2^(Fo^2^)+(0.0467P)^2^+0.9538P] where P=(Fo^2^+2Fc^2^)/3'
_refine_ls_weighting_scheme calc
_refine_ls_wR_factor_gt 0.1195
_refine_ls_wR_factor_ref 0.1368
_reflns_Friedel_coverage 0.000
_reflns_number_gt 3453
_reflns_number_total 5011
_reflns_threshold_expression 'I > 2\s(I)'
_cod_data_source_file d5ob01080b2.cif
_cod_data_source_block shs_6457_rola_auto
_cod_depositor_comments 'Adding full bibliography for 7160687--7160688.cif.'
_cod_original_cell_volume 1065.58(10)
_cod_database_code 7160687
_shelx_shelxl_version_number 2018/3
_chemical_oxdiff_formula C4H4N4F3O2
_chemical_oxdiff_usercomment AV_F2
_shelx_space_group_comment
;
The symmetry employed for this shelxl refinement is uniquely defined
by the following loop, which should always be used as a source of
symmetry information in preference to the above space-group names.
They are only intended as comments.
;
_shelx_estimated_absorpt_t_max 0.984
_shelx_estimated_absorpt_t_min 0.976
_olex2_refinement_description
;
1. Fixed Uiso
 At 1.2 times of:
  All C(H,H) groups, All N(H,H,H) groups
 At 1.5 times of:
  All O(H,H) groups
2.a Secondary CH2 refined with riding coordinates:
 C4A(H4AD,H4AE), C4B(H4BD,H4BE), C4C(H4CD,H4CE)
;
_olex2_submission_special_instructions 'No special instructions were received'
_oxdiff_exptl_absorpt_empirical_details
;
Empirical correction (ABSPACK) includes:
- Absorption correction using spherical harmonics
- Frame scaling
;
_oxdiff_exptl_absorpt_empirical_full_max 1.020
_oxdiff_exptl_absorpt_empirical_full_min 0.980

loop_
_space_group_symop_operation_xyz
'x, y, z'
'-x, -y, -z'

loop_
_atom_site_label
_atom_site_type_symbol
_atom_site_fract_x
_atom_site_fract_y
_atom_site_fract_z
_atom_site_U_iso_or_equiv
_atom_site_adp_type
_atom_site_occupancy
_atom_site_site_symmetry_order
_atom_site_calc_flag
_atom_site_refinement_flags_posn
_atom_site_refinement_flags_adp
_atom_site_refinement_flags_occupancy
_atom_site_disorder_assembly
_atom_site_disorder_group
F3A F 0.3765(2) 0.52579(15) -0.65010(16) 0.0518(5) Uani 1 1 d . . . . .
F2A F 0.1406(2) 0.47437(17) -0.5537(2) 0.0589(6) Uani 1 1 d . . . . .
F1A F 0.3175(2) 0.48365(16) -0.45140(17) 0.0532(5) Uani 1 1 d . . . . .
N4A N 0.3762(2) -0.0947(2) -0.3000(2) 0.0193(4) Uani 1 1 d . . . . .
H4AA H 0.439(3) -0.073(2) -0.252(2) 0.023 Uiso 1 1 d . U . . .
H4AB H 0.445(3) -0.095(2) -0.367(3) 0.023 Uiso 1 1 d . U . . .
H4AC H 0.331(3) -0.172(3) -0.250(3) 0.023 Uiso 1 1 d . U . . .
N1A N 0.2407(2) 0.22082(19) -0.40496(19) 0.0231(5) Uani 1 1 d . . . . .
N2A N 0.4152(2) 0.27874(18) -0.58539(19) 0.0219(4) Uani 1 1 d . . . . .
N3A N 0.4041(2) 0.14987(19) -0.52714(19) 0.0234(5) Uani 1 1 d . . . . .
C4A C 0.2451(3) -0.0113(2) -0.3327(3) 0.0298(6) Uani 1 1 d . . . . .
H4AD H 0.182861 -0.011605 -0.253776 0.036 Uiso 1 1 calc R U . . .
H4AE H 0.175682 -0.044742 -0.372307 0.036 Uiso 1 1 calc R U . . .
C1A C 0.2889(3) 0.4492(2) -0.5411(3) 0.0314(6) Uani 1 1 d . . . . .
C2A C 0.3168(3) 0.3152(2) -0.5102(2) 0.0217(5) Uani 1 1 d . . . . .
C3A C 0.2998(3) 0.1207(2) -0.4217(2) 0.0218(5) Uani 1 1 d . . . . .
F2B F 0.0884(3) 0.20910(19) 0.3139(2) 0.0771(8) Uani 1 1 d . . . . .
F1B F 0.1694(2) 0.39925(19) 0.21007(18) 0.0599(6) Uani 1 1 d . . . . .
F3B F -0.0606(3) 0.3538(3) 0.3140(2) 0.0815(8) Uani 1 1 d . . . . .
N3B N -0.1670(2) 0.3061(2) 0.0109(2) 0.0265(5) Uani 1 1 d . . . . .
N4B N 0.0634(3) 0.1972(2) -0.1702(2) 0.0202(4) Uani 1 1 d . . . . .
H4BA H 0.130(3) 0.162(2) -0.115(3) 0.024 Uiso 1 1 d . U . . .
H4BB H 0.115(3) 0.209(2) -0.256(3) 0.024 Uiso 1 1 d . U . . .
H4BC H -0.028(3) 0.147(2) -0.144(2) 0.024 Uiso 1 1 d . U . . .
N2B N -0.1616(2) 0.3060(2) 0.1276(2) 0.0244(5) Uani 1 1 d . . . . .
N1B N 0.0853(2) 0.33175(19) 0.02235(19) 0.0235(5) Uani 1 1 d . . . . .
C4B C 0.0272(3) 0.3243(2) -0.1760(2) 0.0281(6) Uani 1 1 d . . . . .
H4BD H 0.120699 0.382628 -0.221172 0.034 Uiso 1 1 calc R U . . .
H4BE H -0.058811 0.356477 -0.224875 0.034 Uiso 1 1 calc R U . . .
C2B C -0.0107(3) 0.3214(2) 0.1284(2) 0.0217(5) Uani 1 1 d . . . . .
C1B C 0.0465(3) 0.3204(3) 0.2414(3) 0.0331(6) Uani 1 1 d . . . . .
C3B C -0.0193(3) 0.3212(2) -0.0473(2) 0.0215(5) Uani 1 1 d . . . . .
F1C F 0.2633(3) -0.09777(19) 0.41720(17) 0.0654(6) Uani 1 1 d . . . . .
F2C F 0.3998(3) -0.21388(17) 0.34892(18) 0.0605(6) Uani 1 1 d . . . . .
F3C F 0.1548(3) -0.2193(2) 0.35247(18) 0.0742(8) Uani 1 1 d . . . . .
N3C N 0.2669(2) 0.07250(19) 0.0085(2) 0.0248(5) Uani 1 1 d . . . . .
N1C N 0.4139(2) 0.05114(19) 0.1557(2) 0.0244(5) Uani 1 1 d . . . . .
N2C N 0.2088(2) -0.03262(19) 0.1157(2) 0.0255(5) Uani 1 1 d . . . . .
N4C N 0.4211(3) 0.3437(2) -0.0190(2) 0.0231(5) Uani 1 1 d . . . . .
H4CA H 0.456(3) 0.341(2) 0.052(3) 0.028 Uiso 1 1 d . U . . .
H4CB H 0.312(3) 0.341(2) -0.001(3) 0.028 Uiso 1 1 d . U . . .
H4CC H 0.451(3) 0.422(3) -0.084(3) 0.028 Uiso 1 1 d . U . . .
C2C C 0.2993(3) -0.0402(2) 0.1986(2) 0.0249(6) Uani 1 1 d . . . . .
C1C C 0.2760(4) -0.1416(3) 0.3290(3) 0.0382(7) Uani 1 1 d . . . . .
C4C C 0.4764(3) 0.2389(2) -0.0537(2) 0.0240(5) Uani 1 1 d . . . . .
H4CD H 0.461196 0.257866 -0.141384 0.029 Uiso 1 1 calc R U . . .
H4CE H 0.589668 0.230086 -0.050676 0.029 Uiso 1 1 calc R U . . .
C3C C 0.3872(3) 0.1190(2) 0.0366(2) 0.0213(5) Uani 1 1 d . . . . .
O1W O 0.5413(2) 0.39833(16) -0.83454(17) 0.0240(4) Uani 1 1 d . . . . .
H1WA H 0.503(3) 0.363(3) -0.751(3) 0.036 Uiso 1 1 d . U . . .
H1WB H 0.637(4) 0.385(3) -0.842(3) 0.036 Uiso 1 1 d . U . . .

loop_
_atom_site_aniso_label
_atom_site_aniso_U_11
_atom_site_aniso_U_22
_atom_site_aniso_U_33
_atom_site_aniso_U_23
_atom_site_aniso_U_13
_atom_site_aniso_U_12
F3A 0.0739(13) 0.0207(9) 0.0397(10) -0.0012(7) 0.0161(9) 0.0000(8)
F2A 0.0446(11) 0.0392(11) 0.0898(16) -0.0234(10) -0.0151(11) 0.0226(9)
F1A 0.0849(14) 0.0360(10) 0.0466(11) -0.0266(9) -0.0069(10) 0.0012(10)
N4A 0.0197(11) 0.0170(11) 0.0173(10) -0.0042(8) -0.0005(9) -0.0012(8)
N1A 0.0234(11) 0.0225(11) 0.0196(10) -0.0066(8) -0.0001(9) 0.0049(9)
N2A 0.0240(11) 0.0175(11) 0.0190(10) -0.0034(8) -0.0017(9) 0.0033(8)
N3A 0.0240(11) 0.0188(11) 0.0229(11) -0.0062(8) 0.0006(9) 0.0026(8)
C4A 0.0225(13) 0.0231(14) 0.0352(15) -0.0056(11) 0.0007(12) 0.0012(11)
C1A 0.0364(16) 0.0253(15) 0.0286(14) -0.0105(12) 0.0023(13) 0.0024(12)
C2A 0.0220(12) 0.0226(13) 0.0180(12) -0.0061(10) -0.0031(10) 0.0026(10)
C3A 0.0186(12) 0.0212(13) 0.0212(12) -0.0052(10) -0.0017(10) 0.0023(10)
F2B 0.129(2) 0.0458(12) 0.0628(14) -0.0108(10) -0.0656(15) 0.0093(13)
F1B 0.0621(13) 0.0697(14) 0.0500(12) -0.0231(10) -0.0169(10) -0.0271(11)
F3B 0.0614(14) 0.157(2) 0.0601(14) -0.0796(16) -0.0094(12) 0.0168(15)
N3B 0.0229(11) 0.0297(12) 0.0262(12) -0.0113(9) -0.0029(10) -0.0006(9)
N4B 0.0201(11) 0.0236(11) 0.0165(10) -0.0080(9) -0.0028(9) -0.0008(9)
N2B 0.0209(11) 0.0286(12) 0.0231(11) -0.0115(9) 0.0006(9) -0.0021(9)
N1B 0.0209(11) 0.0254(12) 0.0237(11) -0.0109(9) -0.0004(9) -0.0001(9)
C4B 0.0367(15) 0.0226(14) 0.0213(13) -0.0062(10) -0.0026(12) -0.0003(11)
C2B 0.0211(12) 0.0210(13) 0.0224(13) -0.0095(10) -0.0007(10) 0.0001(10)
C1B 0.0331(15) 0.0395(17) 0.0282(15) -0.0162(13) -0.0039(13) -0.0011(13)
C3B 0.0226(12) 0.0199(13) 0.0206(12) -0.0079(10) -0.0014(10) 0.0000(10)
F1C 0.1051(18) 0.0552(13) 0.0292(10) -0.0129(9) -0.0059(11) -0.0033(12)
F2C 0.0769(14) 0.0429(11) 0.0520(12) -0.0035(9) -0.0301(11) 0.0125(10)
F3C 0.0755(14) 0.0667(14) 0.0453(12) 0.0196(10) -0.0276(11) -0.0478(12)
N3C 0.0250(11) 0.0211(11) 0.0261(11) -0.0073(9) -0.0051(10) -0.0025(9)
N1C 0.0245(11) 0.0219(11) 0.0257(11) -0.0079(9) -0.0061(9) -0.0020(9)
N2C 0.0283(11) 0.0198(11) 0.0256(11) -0.0061(9) -0.0057(10) -0.0031(9)
N4C 0.0212(11) 0.0183(11) 0.0241(11) -0.0038(9) -0.0021(10) -0.0037(9)
C2C 0.0271(13) 0.0211(13) 0.0263(13) -0.0088(10) -0.0069(11) -0.0024(11)
C1C 0.0442(17) 0.0330(16) 0.0350(16) -0.0077(13) -0.0163(15) -0.0102(14)
C4C 0.0194(12) 0.0235(13) 0.0272(13) -0.0097(11) -0.0013(11) -0.0007(10)
C3C 0.0189(12) 0.0203(13) 0.0242(13) -0.0093(10) -0.0029(10) 0.0020(10)
O1W 0.0208(9) 0.0240(10) 0.0188(9) -0.0031(7) 0.0026(8) 0.0021(7)

loop_
_atom_type_symbol
_atom_type_description
_atom_type_scat_dispersion_real
_atom_type_scat_dispersion_imag
_atom_type_scat_source
C C 0.0033 0.0016 'International Tables Vol C Tables 4.2.6.8 and 6.1.1.4'
H H 0.0000 0.0000 'International Tables Vol C Tables 4.2.6.8 and 6.1.1.4'
F F 0.0171 0.0103 'International Tables Vol C Tables 4.2.6.8 and 6.1.1.4'
N N 0.0061 0.0033 'International Tables Vol C Tables 4.2.6.8 and 6.1.1.4'
O O 0.0106 0.0060 'International Tables Vol C Tables 4.2.6.8 and 6.1.1.4'

loop_
_geom_angle_atom_site_label_1
_geom_angle_atom_site_label_2
_geom_angle_atom_site_label_3
_geom_angle
_geom_angle_site_symmetry_1
_geom_angle_site_symmetry_3
_geom_angle_publ_flag
H4AA N4A H4AB 105(2) . . ?
H4AA N4A H4AC 107(2) . . ?
H4AB N4A H4AC 111(2) . . ?
C4A N4A H4AA 112.6(16) . . ?
C4A N4A H4AB 115.3(16) . . ?
C4A N4A H4AC 105.6(16) . . ?
C2A N1A C3A 100.7(2) . . ?
C2A N2A N3A 105.30(19) . . ?
C3A N3A N2A 105.39(19) . . ?
N4A C4A H4AD 109.1 . . ?
N4A C4A H4AE 109.1 . . ?
N4A C4A C3A 112.6(2) . . ?
H4AD C4A H4AE 107.8 . . ?
C3A C4A H4AD 109.1 . . ?
C3A C4A H4AE 109.1 . . ?
F3A C1A F2A 106.2(2) . . ?
F3A C1A F1A 107.4(2) . . ?
F3A C1A C2A 112.2(2) . . ?
F2A C1A C2A 111.9(2) . . ?
F1A C1A F2A 106.0(2) . . ?
F1A C1A C2A 112.6(2) . . ?
N1A C2A C1A 122.7(2) . . ?
N2A C2A N1A 114.5(2) . . ?
N2A C2A C1A 122.7(2) . . ?
N1A C3A C4A 122.6(2) . . ?
N3A C3A N1A 114.1(2) . . ?
N3A C3A C4A 123.2(2) . . ?
C3B N3B N2B 105.59(19) . . ?
H4BA N4B H4BB 109(2) . . ?
H4BA N4B H4BC 109(2) . . ?
H4BB N4B H4BC 112(2) . . ?
C4B N4B H4BA 109.7(16) . . ?
C4B N4B H4BB 107.3(15) . . ?
C4B N4B H4BC 109.9(16) . . ?
C2B N2B N3B 105.0(2) . . ?
C2B N1B C3B 100.82(19) . . ?
N4B C4B H4BD 109.3 . . ?
N4B C4B H4BE 109.3 . . ?
H4BD C4B H4BE 108.0 . . ?
C3B C4B N4B 111.6(2) . . ?
C3B C4B H4BD 109.3 . . ?
C3B C4B H4BE 109.3 . . ?
N2B C2B N1B 114.8(2) . . ?
N2B C2B C1B 122.1(2) . . ?
N1B C2B C1B 123.0(2) . . ?
F2B C1B F1B 106.6(2) . . ?
F2B C1B F3B 106.8(3) . . ?
F2B C1B C2B 112.4(2) . . ?
F1B C1B C2B 112.4(2) . . ?
F3B C1B F1B 105.9(2) . . ?
F3B C1B C2B 112.2(2) . . ?
N3B C3B N1B 113.8(2) . . ?
N3B C3B C4B 123.0(2) . . ?
N1B C3B C4B 123.2(2) . . ?
C3C N3C N2C 105.95(19) . . ?
C2C N1C C3C 100.77(19) . . ?
C2C N2C N3C 104.81(19) . . ?
H4CA N4C H4CB 106(2) . . ?
H4CA N4C H4CC 108(2) . . ?
H4CB N4C H4CC 106(2) . . ?
C4C N4C H4CA 112.7(17) . . ?
C4C N4C H4CB 111.4(17) . . ?
C4C N4C H4CC 112.6(17) . . ?
N1C C2C C1C 122.6(2) . . ?
N2C C2C N1C 114.9(2) . . ?
N2C C2C C1C 122.5(2) . . ?
F1C C1C F2C 104.0(2) . . ?
F1C C1C C2C 112.6(2) . . ?
F2C C1C C2C 111.8(3) . . ?
F3C C1C F1C 109.8(3) . . ?
F3C C1C F2C 105.4(2) . . ?
F3C C1C C2C 112.7(2) . . ?
N4C C4C H4CD 109.7 . . ?
N4C C4C H4CE 109.7 . . ?
H4CD C4C H4CE 108.2 . . ?
C3C C4C N4C 109.9(2) . . ?
C3C C4C H4CD 109.7 . . ?
C3C C4C H4CE 109.7 . . ?
N3C C3C N1C 113.5(2) . . ?
N3C C3C C4C 122.4(2) . . ?
N1C C3C C4C 124.0(2) . . ?
H1WA O1W H1WB 106(3) . . ?

loop_
_geom_bond_atom_site_label_1
_geom_bond_atom_site_label_2
_geom_bond_distance
_geom_bond_site_symmetry_2
_geom_bond_publ_flag
F3A C1A 1.329(3) . ?
F2A C1A 1.332(3) . ?
F1A C1A 1.331(3) . ?
N4A H4AA 0.95(3) . ?
N4A H4AB 0.90(3) . ?
N4A H4AC 0.90(3) . ?
N4A C4A 1.479(3) . ?
N1A C2A 1.344(3) . ?
N1A C3A 1.345(3) . ?
N2A N3A 1.371(3) . ?
N2A C2A 1.317(3) . ?
N3A C3A 1.324(3) . ?
C4A H4AD 0.9900 . ?
C4A H4AE 0.9900 . ?
C4A C3A 1.492(3) . ?
C1A C2A 1.480(4) . ?
F2B C1B 1.312(3) . ?
F1B C1B 1.320(3) . ?
F3B C1B 1.318(3) . ?
N3B N2B 1.376(3) . ?
N3B C3B 1.324(3) . ?
N4B H4BA 0.90(3) . ?
N4B H4BB 0.98(3) . ?
N4B H4BC 0.93(3) . ?
N4B C4B 1.489(3) . ?
N2B C2B 1.325(3) . ?
N1B C2B 1.338(3) . ?
N1B C3B 1.356(3) . ?
C4B H4BD 0.9900 . ?
C4B H4BE 0.9900 . ?
C4B C3B 1.481(3) . ?
C2B C1B 1.486(4) . ?
F1C C1C 1.320(3) . ?
F2C C1C 1.346(4) . ?
F3C C1C 1.316(3) . ?
N3C N2C 1.371(3) . ?
N3C C3C 1.331(3) . ?
N1C C2C 1.344(3) . ?
N1C C3C 1.349(3) . ?
N2C C2C 1.322(3) . ?
N4C H4CA 0.93(3) . ?
N4C H4CB 0.93(3) . ?
N4C H4CC 0.92(3) . ?
N4C C4C 1.492(3) . ?
C2C C1C 1.481(4) . ?
C4C H4CD 0.9900 . ?
C4C H4CE 0.9900 . ?
C4C C3C 1.491(3) . ?
O1W H1WA 0.90(3) . ?
O1W H1WB 0.84(3) . ?

loop_
_geom_hbond_atom_site_label_D
_geom_hbond_atom_site_label_H
_geom_hbond_atom_site_label_A
_geom_hbond_distance_DH
_geom_hbond_distance_HA
_geom_hbond_distance_DA
_geom_hbond_angle_DHA
_geom_hbond_site_symmetry_A
_geom_hbond_publ_flag
N4A H4AA N1C 0.95(3) 1.92(3) 2.863(3) 171(2) 2_655 yes
N4A H4AB N3A 0.90(3) 1.94(3) 2.812(3) 162(2) 2_654 yes
N4A H4AC N2B 0.90(3) 2.05(3) 2.904(3) 158(2) 2 yes
N4A H4AC O1W 0.90(3) 2.70(3) 3.357(3) 130(2) 2_654 yes
N4B H4BA N3C 0.90(3) 1.97(3) 2.872(3) 176(2) . yes
N4B H4BB N1A 0.98(3) 1.85(3) 2.828(3) 171(2) . yes
N4B H4BC N2C 0.93(3) 1.97(3) 2.883(3) 169(2) 2 yes
N4C H4CA O1W 0.93(3) 1.96(3) 2.843(3) 160(2) 1_556 yes
N4C H4CB N1B 0.93(3) 1.94(3) 2.865(3) 174(2) . yes
N4C H4CC O1W 0.92(3) 1.92(3) 2.780(3) 155(2) 2_664 yes
C4C H4CE N3B 0.99 2.62 3.477(3) 145.1 1_655 yes
O1W H1WA N2A 0.90(3) 1.81(3) 2.703(3) 173(3) . yes
O1W H1WB N2B 0.84(3) 2.01(3) 2.813(3) 161(3) 1_654 yes

loop_
_geom_torsion_atom_site_label_1
_geom_torsion_atom_site_label_2
_geom_torsion_atom_site_label_3
_geom_torsion_atom_site_label_4
_geom_torsion
_geom_torsion_site_symmetry_1
_geom_torsion_site_symmetry_2
_geom_torsion_site_symmetry_3
_geom_torsion_site_symmetry_4
_geom_torsion_publ_flag
F3A C1A C2A N1A -179.6(2) . . . . ?
F3A C1A C2A N2A -1.5(4) . . . . ?
F2A C1A C2A N1A -60.3(3) . . . . ?
F2A C1A C2A N2A 117.8(3) . . . . ?
F1A C1A C2A N1A 59.0(3) . . . . ?
F1A C1A C2A N2A -122.9(3) . . . . ?
N4A C4A C3A N1A -135.1(2) . . . . ?
N4A C4A C3A N3A 48.7(3) . . . . ?
N2A N3A C3A N1A -0.2(3) . . . . ?
N2A N3A C3A C4A 176.4(2) . . . . ?
N3A N2A C2A N1A 0.5(3) . . . . ?
N3A N2A C2A C1A -177.8(2) . . . . ?
C2A N1A C3A N3A 0.5(3) . . . . ?
C2A N1A C3A C4A -176.1(2) . . . . ?
C2A N2A N3A C3A -0.2(2) . . . . ?
C3A N1A C2A N2A -0.6(3) . . . . ?
C3A N1A C2A C1A 177.7(2) . . . . ?
N3B N2B C2B N1B -0.1(3) . . . . ?
N3B N2B C2B C1B -177.0(2) . . . . ?
N4B C4B C3B N3B -92.5(3) . . . . ?
N4B C4B C3B N1B 86.5(3) . . . . ?
N2B N3B C3B N1B -0.3(3) . . . . ?
N2B N3B C3B C4B 178.9(2) . . . . ?
N2B C2B C1B F2B 94.6(3) . . . . ?
N2B C2B C1B F1B -145.1(3) . . . . ?
N2B C2B C1B F3B -25.8(4) . . . . ?
N1B C2B C1B F2B -82.0(3) . . . . ?
N1B C2B C1B F1B 38.3(4) . . . . ?
N1B C2B C1B F3B 157.6(3) . . . . ?
C2B N1B C3B N3B 0.2(3) . . . . ?
C2B N1B C3B C4B -178.9(2) . . . . ?
C3B N3B N2B C2B 0.2(3) . . . . ?
C3B N1B C2B N2B -0.1(3) . . . . ?
C3B N1B C2B C1B 176.8(2) . . . . ?
N3C N2C C2C N1C -0.3(3) . . . . ?
N3C N2C C2C C1C 179.7(3) . . . . ?
N1C C2C C1C F1C 53.6(4) . . . . ?
N1C C2C C1C F2C -63.1(3) . . . . ?
N1C C2C C1C F3C 178.4(3) . . . . ?
N2C N3C C3C N1C 0.4(3) . . . . ?
N2C N3C C3C C4C -176.3(2) . . . . ?
N2C C2C C1C F1C -126.4(3) . . . . ?
N2C C2C C1C F2C 116.9(3) . . . . ?
N2C C2C C1C F3C -1.6(4) . . . . ?
N4C C4C C3C N3C 99.4(3) . . . . ?
N4C C4C C3C N1C -76.9(3) . . . . ?
C2C N1C C3C N3C -0.5(3) . . . . ?
C2C N1C C3C C4C 176.1(2) . . . . ?
C3C N3C N2C C2C -0.1(3) . . . . ?
C3C N1C C2C N2C 0.5(3) . . . . ?
C3C N1C C2C C1C -179.5(3) . . . . ?
